data_4325604
loop_
_publ_author_name
'Galina V. Romanenko'
'Ksenia Yu. Maryunina'
'Artem S. Bogomyakov'
'Renad Z. Sagdeev'
'Victor I. Ovcharenko'

_publ_section_title
;
 Relationship between the Thermally Induced Reorientations of Aromatic
 Solvate Molecules in Cu(hfac)2- Nitroxide Breathing Crystals and the
 Character of the Magnetic Anomaly
;
_journal_name_full 'Inorganic Chemistry'
_journal_page_first 6597
_journal_page_last 6609
_journal_paper_doi 10.1021/ic200444e
_journal_volume 50
_journal_year 2011
_chemical_formula_sum 'C28 H30 Cu F12 N4 O6'
_chemical_formula_weight 810.10
_chemical_name_systematic
; 
 ? 
;
_space_group_IT_number 2
_symmetry_cell_setting triclinic
_symmetry_space_group_name_Hall '-P 1'
_symmetry_space_group_name_H-M 'P -1'
_atom_sites_solution_hydrogens geom
_atom_sites_solution_primary direct
_atom_sites_solution_secondary difmap
_audit_creation_method SHELXL-97
_cell_angle_alpha 98.235(3)
_cell_angle_beta 107.710(2)
_cell_angle_gamma 100.904(3)
_cell_formula_units_Z 2
_cell_length_a 10.3501(19)
_cell_length_b 13.006(2)
_cell_length_c 13.572(3)
_cell_measurement_reflns_used 5411
_cell_measurement_temperature 120(2)
_cell_measurement_theta_max 26.51
_cell_measurement_theta_min 2.34
_cell_volume 1669.1(5)
_computing_cell_refinement 'Bruker SMART'
_computing_data_collection 'Bruker SMART'
_computing_data_reduction 'Bruker SAINT'
_computing_molecular_graphics 'Bruker SHELXTL'
_computing_publication_material 'Bruker SHELXTL'
_computing_structure_refinement 'SHELXL-97 (Sheldrick, 1997)'
_computing_structure_solution 'SHELXS-97 (Sheldrick, 1990)'
_diffrn_ambient_temperature 120(2)
_diffrn_measured_fraction_theta_full 0.971
_diffrn_measured_fraction_theta_max 0.971
_diffrn_measurement_device_type 'CCD area detector'
_diffrn_measurement_method 'phi and omega scans'
_diffrn_radiation_monochromator graphite
_diffrn_radiation_source 'fine-focus sealed tube'
_diffrn_radiation_type MoK\a
_diffrn_radiation_wavelength 0.71073
_diffrn_reflns_av_R_equivalents 0.0300
_diffrn_reflns_av_sigmaI/netI 0.0466
_diffrn_reflns_limit_h_max 13
_diffrn_reflns_limit_h_min -12
_diffrn_reflns_limit_k_max 15
_diffrn_reflns_limit_k_min -16
_diffrn_reflns_limit_l_max 16
_diffrn_reflns_limit_l_min -17
_diffrn_reflns_number 13642
_diffrn_reflns_theta_full 26.57
_diffrn_reflns_theta_max 26.57
_diffrn_reflns_theta_min 2.03
_exptl_absorpt_coefficient_mu 0.768
_exptl_absorpt_correction_type none
_exptl_crystal_colour black
_exptl_crystal_density_diffrn 1.611
_exptl_crystal_description bulk
_exptl_crystal_F_000 822
_exptl_crystal_size_max 0.20
_exptl_crystal_size_mid 0.20
_exptl_crystal_size_min 0.10
_refine_diff_density_max 0.714
_refine_diff_density_min -0.515
_refine_diff_density_rms 0.080
_refine_ls_extinction_method none
_refine_ls_goodness_of_fit_ref 1.061
_refine_ls_hydrogen_treatment constr
_refine_ls_matrix_type fullcycle
_refine_ls_number_parameters 475
_refine_ls_number_reflns 6760
_refine_ls_number_restraints 0
_refine_ls_restrained_S_all 1.061
_refine_ls_R_factor_all 0.0564
_refine_ls_R_factor_gt 0.0436
_refine_ls_shift/su_max 0.000
_refine_ls_shift/su_mean 0.000
_refine_ls_structure_factor_coef Fsqd
_refine_ls_weighting_details 'calc w=1/[\s^2^(Fo^2^)+(0.0782P)^2^+0.0000P] where P=(Fo^2^+2Fc^2^)/3'
_refine_ls_weighting_scheme calc
_refine_ls_wR_factor_gt 0.1187
_refine_ls_wR_factor_ref 0.1270
_reflns_number_gt 5435
_reflns_number_total 6760
_reflns_threshold_expression >2sigma(I)
_cod_data_source_file ic200444e_si_002_09.cif
_cod_data_source_block phet120
_cod_original_cell_volume 1669.5(5)
_cod_database_code 4325604

loop_
_symmetry_equiv_pos_as_xyz
'x, y, z'
'-x, -y, -z'

loop_
_atom_site_label
_atom_site_type_symbol
_atom_site_fract_x
_atom_site_fract_y
_atom_site_fract_z
_atom_site_U_iso_or_equiv
_atom_site_adp_type
_atom_site_occupancy
_atom_site_symmetry_multiplicity
_atom_site_calc_flag
_atom_site_refinement_flags
Cu1 Cu 0.0000 0.0000 0.0000 0.018 Uani 1 2 d S
O1 O 0.16265(18) 0.12664(14) 0.03955(14) 0.027 Uani 1 1 d .
C1 C 0.3469(3) 0.2572(2) 0.0321(2) 0.031 Uani 1 1 d .
F1 F 0.2631(2) 0.32135(15) 0.0034(2) 0.069 Uani 1 1 d .
F2 F 0.4132(2) 0.28894(16) 0.13654(15) 0.060 Uani 1 1 d .
F3 F 0.44408(18) 0.27542(13) -0.01308(14) 0.041 Uani 1 1 d .
C2 C 0.2630(3) 0.1397(2) 0.0039(2) 0.025 Uani 1 1 d .
C3 C 0.3043(3) 0.0641(2) -0.0541(2) 0.027 Uani 1 1 d .
H3A H 0.3798 0.0871 -0.0782 0.033 Uiso 1 1 calc R
C4 C 0.2390(3) -0.0448(2) -0.0783(2) 0.026 Uani 1 1 d .
C5 C 0.2875(3) -0.1215(2) -0.1484(3) 0.037 Uani 1 1 d .
F4 F 0.3978(2) -0.07562(15) -0.1712(2) 0.071 Uani 1 1 d .
F5 F 0.1839(2) -0.16766(18) -0.23873(16) 0.063 Uani 1 1 d .
F6 F 0.3218(2) -0.20124(16) -0.10243(18) 0.059 Uani 1 1 d .
O2 O 0.14244(18) -0.09156(14) -0.05131(14) 0.026 Uani 1 1 d .
Cu2 Cu 0.5000 0.5000 0.5000 0.021 Uani 1 2 d S
O3 O 0.50675(18) 0.55729(13) 0.37423(14) 0.023 Uani 1 1 d .
C6 C 0.5456(3) 0.5739(2) 0.2156(2) 0.036 Uani 1 1 d .
F7 F 0.4098(2) 0.56436(18) 0.16973(15) 0.054 Uani 1 1 d .
F8 F 0.6065(2) 0.67768(14) 0.23847(15) 0.057 Uani 1 1 d .
F9 F 0.5886(2) 0.52417(17) 0.14336(15) 0.059 Uani 1 1 d .
C7 C 0.5757(3) 0.5297(2) 0.3176(2) 0.026 Uani 1 1 d .
C8 C 0.6729(3) 0.4679(2) 0.3372(2) 0.029 Uani 1 1 d .
H8A H 0.7165 0.4521 0.2864 0.035 Uiso 1 1 calc R
C9 C 0.7078(3) 0.42880(19) 0.4291(2) 0.023 Uani 1 1 d .
C10 C 0.8197(3) 0.3642(2) 0.4482(2) 0.029 Uani 1 1 d .
F10 F 0.88934(18) 0.36803(14) 0.38005(15) 0.042 Uani 1 1 d .
F11 F 0.91324(19) 0.39925(16) 0.54519(15) 0.050 Uani 1 1 d .
F12 F 0.76142(18) 0.26105(12) 0.43903(14) 0.039 Uani 1 1 d .
O4 O 0.65748(17) 0.43680(13) 0.50234(14) 0.023 Uani 1 1 d .
O01 O 0.04325(17) -0.01608(13) 0.14991(13) 0.021 Uani 1 1 d .
N1 N 0.1614(2) -0.03398(15) 0.20589(16) 0.020 Uani 1 1 d .
C01 C 0.1705(3) -0.14485(18) 0.22292(19) 0.021 Uani 1 1 d .
C02 C 0.0920(3) -0.1673(2) 0.2997(2) 0.031 Uani 1 1 d .
H02A H -0.0087 -0.1789 0.2630 0.047 Uiso 1 1 calc R
H02B H 0.1238 -0.1059 0.3596 0.047 Uiso 1 1 calc R
H02C H 0.1106 -0.2314 0.3256 0.047 Uiso 1 1 calc R
C03 C 0.1048(3) -0.22768(19) 0.1200(2) 0.027 Uani 1 1 d .
H03A H 0.0035 -0.2352 0.0940 0.040 Uiso 1 1 calc R
H03B H 0.1238 -0.2967 0.1319 0.040 Uiso 1 1 calc R
H03C H 0.1446 -0.2047 0.0674 0.040 Uiso 1 1 calc R
C04 C 0.3326(3) -0.12491(19) 0.2733(2) 0.023 Uani 1 1 d .
C05 C 0.4056(3) -0.1405(2) 0.1909(2) 0.028 Uani 1 1 d .
H05A H 0.5067 -0.1270 0.2273 0.042 Uiso 1 1 calc R
H05B H 0.3872 -0.0903 0.1440 0.042 Uiso 1 1 calc R
H05C H 0.3694 -0.2142 0.1490 0.042 Uiso 1 1 calc R
C06 C 0.3823(3) -0.1854(2) 0.3603(2) 0.033 Uani 1 1 d .
H06A H 0.4848 -0.1681 0.3870 0.049 Uiso 1 1 calc R
H06B H 0.3456 -0.2627 0.3315 0.049 Uiso 1 1 calc R
H06C H 0.3484 -0.1642 0.4183 0.049 Uiso 1 1 calc R
N2 N 0.3723(2) -0.00640(16) 0.31991(17) 0.024 Uani 1 1 d .
O02 O 0.4931(2) 0.04247(15) 0.38621(15) 0.034 Uani 1 1 d .
C07 C 0.2713(2) 0.04222(19) 0.27299(19) 0.020 Uani 1 1 d .
C08 C 0.2805(3) 0.15498(19) 0.29734(19) 0.020 Uani 1 1 d .
C09 C 0.3907(3) 0.23699(19) 0.3719(2) 0.023 Uani 1 1 d .
H09A H 0.4765 0.2260 0.4144 0.027 Uiso 1 1 calc R
N3 N 0.3592(2) 0.33158(16) 0.37503(17) 0.023 Uani 1 1 d .
N4 N 0.2277(2) 0.31124(16) 0.30152(16) 0.021 Uani 1 1 d .
C041 C 0.1605(3) 0.40021(19) 0.2861(2) 0.024 Uani 1 1 d .
H04A H 0.2325 0.4653 0.2925 0.029 Uiso 1 1 calc R
H04B H 0.1214 0.4148 0.3433 0.029 Uiso 1 1 calc R
C042 C 0.0448(3) 0.3795(2) 0.1805(2) 0.026 Uani 1 1 d .
H04C H -0.0276 0.3142 0.1731 0.032 Uiso 1 1 calc R
H04D H 0.0833 0.3669 0.1227 0.032 Uiso 1 1 calc R
C043 C -0.0214(3) 0.4744(2) 0.1714(2) 0.030 Uani 1 1 d .
H04E H -0.0543 0.4889 0.2320 0.036 Uiso 1 1 calc R
H04F H 0.0512 0.5385 0.1764 0.036 Uiso 1 1 calc R
C044 C -0.1426(3) 0.4580(2) 0.0700(2) 0.040 Uani 1 1 d .
H04G H -0.1798 0.5220 0.0699 0.059 Uiso 1 1 calc R
H04H H -0.2162 0.3957 0.0651 0.059 Uiso 1 1 calc R
H04I H -0.1106 0.4457 0.0094 0.059 Uiso 1 1 calc R
C010 C 0.1770(2) 0.20638(14) 0.25519(15) 0.020 Uani 1 1 d .
H01A H 0.0875 0.1738 0.2035 0.024 Uiso 1 1 calc R
C1S C 1.0516(2) 1.03187(14) 0.51262(15) 0.034 Uani 0.50 1 d PR
C2S C 0.9223(2) 1.03254(14) 0.44348(15) 0.056 Uani 0.50 1 d PR
H2SA H 0.9114 1.0924 0.4105 0.067 Uiso 0.50 1 d PR
C3S C 0.8090(2) 0.94671(14) 0.42211(15) 0.057 Uani 0.50 1 d PR
H3SA H 0.7192 0.9469 0.3742 0.068 Uiso 0.50 1 d PR
C4S C 0.8250(2) 0.86021(14) 0.46990(15) 0.045 Uani 0.50 1 d PR
H4SA H 0.7461 0.8007 0.4549 0.055 Uiso 0.50 1 d PR
C5S C 0.9543(2) 0.85953(14) 0.53905(15) 0.052 Uani 0.50 1 d PR
H5SA H 0.9652 0.7997 0.5720 0.063 Uiso 0.50 1 d PR
C6S C 1.0676(2) 0.94535(14) 0.56041(15) 0.047 Uani 0.50 1 d PR
H6SA H 1.1574 0.9452 0.6083 0.056 Uiso 0.50 1 d PR
C7S C 1.1852(2) 1.12194(14) 0.54118(15) 0.060 Uani 0.50 1 d PR
H7SA H 1.2403 1.1019 0.4996 0.073 Uiso 0.50 1 d PR
H7SB H 1.2396 1.1307 0.6144 0.073 Uiso 0.50 1 d PR
C8S C 1.1523(2) 1.22856(14) 0.52171(15) 0.048 Uani 0.50 1 d PR
H8SA H 1.2380 1.2825 0.5404 0.071 Uiso 0.50 1 d PR
H8SB H 1.0994 1.2206 0.4482 0.071 Uiso 0.50 1 d PR
H8SC H 1.0987 1.2496 0.5642 0.071 Uiso 0.50 1 d PR

loop_
_atom_site_aniso_label
_atom_site_aniso_U_11
_atom_site_aniso_U_22
_atom_site_aniso_U_33
_atom_site_aniso_U_23
_atom_site_aniso_U_13
_atom_site_aniso_U_12
Cu1 0.018 0.016 0.018 0.003 0.005 0.003
O1 0.024 0.034 0.023 0.003 0.009 0.004
C1 0.027 0.032 0.034 0.008 0.009 0.007
F1 0.041 0.034 0.136 0.027 0.025 0.015
F2 0.073 0.050 0.035 -0.009 0.017 -0.023
F3 0.040 0.035 0.048 0.008 0.023 0.000
C2 0.021 0.031 0.020 0.009 0.004 0.004
C3 0.025 0.029 0.028 0.007 0.011 0.004
C4 0.023 0.030 0.024 0.010 0.004 0.007
C5 0.037 0.028 0.046 0.008 0.018 0.005
F4 0.077 0.038 0.121 0.003 0.079 0.004
F5 0.070 0.066 0.044 -0.010 0.017 0.019
F6 0.063 0.044 0.089 0.027 0.035 0.031
O2 0.021 0.030 0.028 0.013 0.006 0.004
Cu2 0.023 0.021 0.021 0.005 0.010 0.008
O3 0.027 0.022 0.023 0.005 0.010 0.008
C6 0.051 0.034 0.035 0.013 0.024 0.020
F7 0.051 0.083 0.035 0.026 0.011 0.027
F8 0.082 0.039 0.051 0.026 0.023 0.010
F9 0.099 0.071 0.043 0.029 0.047 0.052
C7 0.032 0.020 0.026 0.005 0.012 0.005
C8 0.035 0.028 0.031 0.007 0.019 0.011
C9 0.023 0.016 0.029 0.001 0.011 0.004
C10 0.031 0.026 0.032 0.003 0.015 0.008
F10 0.043 0.044 0.062 0.022 0.037 0.024
F11 0.039 0.057 0.044 -0.006 -0.001 0.028
F12 0.044 0.025 0.059 0.013 0.028 0.014
O4 0.024 0.021 0.024 0.003 0.008 0.009
O01 0.019 0.022 0.020 0.005 0.004 0.006
N1 0.022 0.016 0.020 0.004 0.006 0.005
C01 0.027 0.016 0.021 0.005 0.007 0.005
C02 0.036 0.029 0.037 0.014 0.019 0.009
C03 0.033 0.017 0.028 0.005 0.008 0.005
C04 0.029 0.017 0.022 0.004 0.007 0.007
C05 0.028 0.029 0.030 0.008 0.010 0.010
C06 0.040 0.028 0.031 0.012 0.009 0.013
N2 0.026 0.020 0.023 0.003 0.003 0.005
O02 0.029 0.029 0.031 0.003 -0.004 0.006
C07 0.022 0.018 0.018 0.003 0.006 0.005
C08 0.023 0.017 0.019 0.004 0.006 0.004
C09 0.024 0.021 0.020 0.002 0.004 0.003
N3 0.021 0.022 0.023 0.004 0.003 0.003
N4 0.023 0.019 0.022 0.004 0.008 0.007
C041 0.026 0.017 0.028 0.002 0.008 0.009
C042 0.026 0.020 0.030 0.003 0.005 0.007
C043 0.038 0.024 0.032 0.010 0.013 0.014
C044 0.041 0.039 0.041 0.012 0.008 0.022
C010 0.024 0.018 0.019 0.001 0.009 0.004
C1S 0.044 0.033 0.030 0.006 0.018 0.014
C2S 0.028 0.067 0.054 -0.011 0.007 0.001
C3S 0.044 0.058 0.053 0.006 0.002 0.004
C4S 0.033 0.063 0.037 -0.001 0.018 0.000
C5S 0.068 0.054 0.050 0.020 0.037 0.018
C6S 0.030 0.068 0.036 -0.002 0.011 0.009
C7S 0.031 0.072 0.060 -0.009 0.007 0.001
C8S 0.060 0.043 0.045 0.012 0.028 0.007

loop_
_atom_type_symbol
_atom_type_description
_atom_type_scat_dispersion_real
_atom_type_scat_dispersion_imag
_atom_type_scat_source
C C 0.0033 0.0016 'International Tables Vol C Tables 4.2.6.8 and 6.1.1.4'
H H 0.0000 0.0000 'International Tables Vol C Tables 4.2.6.8 and 6.1.1.4'
N N 0.0061 0.0033 'International Tables Vol C Tables 4.2.6.8 and 6.1.1.4'
O O 0.0106 0.0060 'International Tables Vol C Tables 4.2.6.8 and 6.1.1.4'
F F 0.0171 0.0103 'International Tables Vol C Tables 4.2.6.8 and 6.1.1.4'
Cu Cu 0.3201 1.2651 'International Tables Vol C Tables 4.2.6.8 and 6.1.1.4'

loop_
_geom_angle_atom_site_label_1
_geom_angle_atom_site_label_2
_geom_angle_atom_site_label_3
_geom_angle
_geom_angle_site_symmetry_1
_geom_angle_site_symmetry_3
O1 Cu1 O1 179.999(6) 2 .
O1 Cu1 O01 92.17(8) 2 2
O1 Cu1 O01 87.83(8) . 2
O1 Cu1 O01 87.83(8) 2 .
O1 Cu1 O01 92.17(8) . .
O01 Cu1 O01 180.00(10) 2 .
O1 Cu1 O2 95.57(8) 2 .
O1 Cu1 O2 84.43(8) . .
O01 Cu1 O2 79.29(7) 2 .
O01 Cu1 O2 100.70(7) . .
O1 Cu1 O2 84.43(8) 2 2
O1 Cu1 O2 95.57(8) . 2
O01 Cu1 O2 100.71(7) 2 2
O01 Cu1 O2 79.30(7) . 2
O2 Cu1 O2 179.999(10) . 2
C2 O1 Cu1 128.42(18) . .
F1 C1 F3 106.8(2) . .
F1 C1 F2 107.5(3) . .
F3 C1 F2 106.6(2) . .
F1 C1 C2 111.0(3) . .
F3 C1 C2 114.2(2) . .
F2 C1 C2 110.4(2) . .
O1 C2 C3 128.9(3) . .
O1 C2 C1 112.7(2) . .
C3 C2 C1 118.4(2) . .
C2 C3 C4 122.2(3) . .
O2 C4 C3 128.9(3) . .
O2 C4 C5 113.0(3) . .
C3 C4 C5 118.1(3) . .
F5 C5 F4 108.2(3) . .
F5 C5 F6 105.9(3) . .
F4 C5 F6 106.6(3) . .
F5 C5 C4 110.1(3) . .
F4 C5 C4 114.5(3) . .
F6 C5 C4 111.1(3) . .
C4 O2 Cu1 120.50(17) . .
O4 Cu2 O4 180.00(12) 2_666 .
O4 Cu2 O3 91.94(16) 2_666 2_666
O4 Cu2 O3 88.06(16) . 2_666
O4 Cu2 O3 88.06(15) 2_666 .
O4 Cu2 O3 91.94(17) . .
O3 Cu2 O3 180.00(11) 2_666 .
O4 Cu2 N3 95.8(3) 2_666 .
O4 Cu2 N3 84.19(15) . .
O3 Cu2 N3 93.8(2) 2_666 .
O3 Cu2 N3 86.21(19) . .
O4 Cu2 N3 84.2(2) 2_666 2_666
O4 Cu2 N3 95.8(3) . 2_666
O3 Cu2 N3 86.2(2) 2_666 2_666
O3 Cu2 N3 93.8(2) . 2_666
N3 Cu2 N3 180.00(13) . 2_666
C7 O3 Cu2 123.8(2) . .
F8 C6 F7 106.4(3) . .
F8 C6 F9 108.8(3) . .
F7 C6 F9 106.7(3) . .
F8 C6 C7 110.0(3) . .
F7 C6 C7 111.5(3) . .
F9 C6 C7 113.2(3) . .
O3 C7 C8 128.2(3) . .
O3 C7 C6 113.0(4) . .
C8 C7 C6 118.8(3) . .
C9 C8 C7 121.5(4) . .
O4 C9 C8 128.5(5) . .
O4 C9 C10 112.3(3) . .
C8 C9 C10 119.2(4) . .
F11 C10 F12 107.2(3) . .
F11 C10 F10 107.5(6) . .
F12 C10 F10 106.9(2) . .
F11 C10 C9 111.1(3) . .
F12 C10 C9 110.6(5) . .
F10 C10 C9 113.3(3) . .
C9 O4 Cu2 124.5(4) . .
N1 O01 Cu1 123.36(17) . .
O01 N1 C07 124.5(2) . .
O01 N1 C01 121.1(4) . .
C07 N1 C01 112.4(3) . .
N1 C01 C03 111.5(3) . .
N1 C01 C02 105.6(3) . .
C03 C01 C02 110.7(4) . .
N1 C01 C04 99.5(3) . .
C03 C01 C04 114.7(3) . .
C02 C01 C04 113.9(3) . .
N2 C04 C06 109.8(3) . .
N2 C04 C05 106.4(3) . .
C06 C04 C05 110.7(4) . .
N2 C04 C01 100.5(3) . .
C06 C04 C01 115.2(4) . .
C05 C04 C01 113.4(3) . .
O02 N2 C07 125.0(3) . .
O02 N2 C04 122.7(4) . .
C07 N2 C04 111.8(5) . .
N1 C07 N2 108.0(3) . .
N1 C07 C08 126.8(4) . .
N2 C07 C08 125.1(4) . .
C010 C08 C09 104.7(3) . .
C010 C08 C07 126.6(4) . .
C09 C08 C07 128.6(4) . .
N3 C09 C08 111.4(6) . .
C09 N3 N4 105.0(5) . .
C09 N3 Cu2 126.2(4) . .
N4 N3 Cu2 128.54(16) . .
C010 N4 N3 111.8(3) . .
C010 N4 C041 129.2(6) . .
N3 N4 C041 118.9(3) . .
N4 C041 C042 113.9(3) . .
C041 C042 C043 110.7(3) . .
C044 C043 C042 114.1(3) . .
N4 C010 C08 107.0(4) . .
C2S C1S C1S 75.3(5) 2_776 2_776
C2S C1S C2S 127.0(4) 2_776 .
C1S C1S C2S 51.7(4) 2_776 .
C2S C1S C6S 6.8(6) 2_776 .
C1S C1S C6S 68.5(4) 2_776 .
C2S C1S C6S 120.2(5) . .
C2S C1S C3S 65.6(5) 2_776 2_776
C1S C1S C3S 140.8(4) 2_776 2_776
C2S C1S C3S 167.44(17) . 2_776
C6S C1S C3S 72.4(5) . 2_776
C2S C1S C6S 139.1(10) 2_776 2_776
C1S C1S C6S 63.9(5) 2_776 2_776
C2S C1S C6S 12.2(2) . 2_776
C6S C1S C6S 132.4(4) . 2_776
C3S C1S C6S 155.2(5) 2_776 2_776
C2S C1S C7S 108.7(4) 2_776 .
C1S C1S C7S 176.03(9) 2_776 .
C2S C1S C7S 124.33(9) . .
C6S C1S C7S 115.5(6) . .
C3S C1S C7S 43.1(3) 2_776 .
C6S C1S C7S 112.2(3) 2_776 .
C2S C1S C4S 119.2(10) 2_776 2_776
C1S C1S C4S 165.5(7) 2_776 2_776
C2S C1S C4S 113.8(2) . 2_776
C6S C1S C4S 126.0(4) . 2_776
C3S C1S C4S 53.6(3) 2_776 2_776
C6S C1S C4S 101.6(3) 2_776 2_776
C7S C1S C4S 10.6(3) . 2_776
C2S C1S C5S 168.6(13) 2_776 2_776
C1S C1S C5S 116.1(8) 2_776 2_776
C2S C1S C5S 64.4(3) . 2_776
C6S C1S C5S 175.4(4) . 2_776
C3S C1S C5S 103.0(5) 2_776 2_776
C6S C1S C5S 52.21(18) 2_776 2_776
C7S C1S C5S 59.9(3) . 2_776
C4S C1S C5S 49.40(18) 2_776 2_776
C6S C2S C1S 147(3) 2_776 2_776
C6S C2S C3S 145.9(6) 2_776 .
C1S C2S C3S 66.7(6) 2_776 .
C6S C2S C1S 94.3(16) 2_776 .
C1S C2S C1S 53.0(6) 2_776 .
C3S C2S C1S 119.74(14) . .
C6S C2S C5S 28.1(7) 2_776 2_776
C1S C2S C5S 119.2(9) 2_776 2_776
C3S C2S C5S 174.0(3) . 2_776
C1S C2S C5S 66.2(3) . 2_776
C7S C3S C2S 123.2(4) 2_776 .
C7S C3S C4S 3.4(4) 2_776 .
C2S C3S C4S 120.1(5) . .
C7S C3S C1S 75.5(5) 2_776 2_776
C2S C3S C1S 47.7(3) . 2_776
C4S C3S C1S 72.4(4) . 2_776
C7S C3S C6S 129.1(9) 2_776 2_776
C2S C3S C6S 6.0(3) . 2_776
C4S C3S C6S 126.0(3) . 2_776
C1S C3S C6S 53.7(3) 2_776 2_776
C7S C4S C8S 158.2(15) 2_776 2_776
C7S C4S C5S 131.0(14) 2_776 .
C8S C4S C5S 63.3(7) 2_776 .
C7S C4S C3S 12(2) 2_776 .
C8S C4S C3S 156.38(15) 2_776 .
C5S C4S C3S 120.2(5) . .
C7S C4S C1S 65.0(14) 2_776 2_776
C8S C4S C1S 123.5(7) 2_776 2_776
C5S C4S C1S 66.2(3) . 2_776
C3S C4S C1S 54.0(5) . 2_776
C8S C5S C6S 156.72(17) 2_776 .
C8S C5S C4S 53.1(3) 2_776 .
C6S C5S C4S 119.73(14) . .
C8S C5S C7S 61.1(6) 2_776 2_776
C6S C5S C7S 111.4(2) . 2_776
C4S C5S C7S 8.4(2) . 2_776
C8S C5S C2S 153.9(3) 2_776 2_776
C6S C5S C2S 6.0(3) . 2_776
C4S C5S C2S 113.8(2) . 2_776
C7S C5S C2S 105.4(3) 2_776 2_776
C8S C5S C1S 112.8(6) 2_776 2_776
C6S C5S C1S 55.3(3) . 2_776
C4S C5S C1S 64.4(3) . 2_776
C7S C5S C1S 56.0(2) 2_776 2_776
C2S C5S C1S 49.39(18) 2_776 2_776
C2S C6S C5S 145.9(6) 2_776 .
C2S C6S C1S 26(3) 2_776 .
C5S C6S C1S 120.1(7) . .
C2S C6S C1S 73.5(18) 2_776 2_776
C5S C6S C1S 72.4(4) . 2_776
C1S C6S C1S 47.6(5) . 2_776
C2S C6S C3S 28.1(8) 2_776 2_776
C5S C6S C3S 174.0(3) . 2_776
C1S C6S C3S 54.0(5) . 2_776
C1S C6S C3S 101.6(3) 2_776 2_776
C4S C7S C3S 164(2) 2_776 2_776
C4S C7S C8S 17.5(12) 2_776 .
C3S C7S C8S 158.09(13) 2_776 .
C4S C7S C1S 104.4(16) 2_776 .
C3S C7S C1S 61.4(8) 2_776 .
C8S C7S C1S 112.1(4) . .
C4S C7S C5S 40.6(15) 2_776 2_776
C3S C7S C5S 125.4(10) 2_776 2_776
C8S C7S C5S 52.2(5) . 2_776
C1S C7S C5S 64.0(3) . 2_776
C4S C8S C5S 63.6(4) 2_776 2_776
C4S C8S C7S 4.3(3) 2_776 .
C5S C8S C7S 66.7(3) 2_776 .

loop_
_geom_bond_atom_site_label_1
_geom_bond_atom_site_label_2
_geom_bond_distance
_geom_bond_site_symmetry_2
Cu1 O1 1.9958(18) 2
Cu1 O1 1.9958(18) .
Cu1 O01 1.9966(17) 2
Cu1 O01 1.9966(17) .
Cu1 O2 2.2644(19) .
Cu1 O2 2.2644(19) 2
O1 C2 1.267(3) .
C1 F1 1.327(3) .
C1 F3 1.331(3) .
C1 F2 1.336(3) .
C1 C2 1.537(4) .
C2 C3 1.383(4) .
C3 C4 1.393(4) .
C4 O2 1.249(3) .
C4 C5 1.536(4) .
C5 F5 1.326(5) .
C5 F4 1.328(4) .
C5 F6 1.334(4) .
Cu2 O4 1.954(5) 2_666
Cu2 O4 1.954(5) .
Cu2 O3 1.9724(18) 2_666
Cu2 O3 1.9724(18) .
Cu2 N3 2.454(6) .
Cu2 N3 2.454(6) 2_666
O3 C7 1.258(5) .
C6 F8 1.325(4) .
C6 F7 1.326(5) .
C6 F9 1.330(4) .
C6 C7 1.542(4) .
C7 C8 1.390(6) .
C8 C9 1.387(5) .
C9 O4 1.255(4) .
C9 C10 1.537(8) .
C10 F11 1.328(6) .
C10 F12 1.334(4) .
C10 F10 1.335(4) .
O01 N1 1.312(4) .
N1 C07 1.338(6) .
N1 C01 1.508(3) .
C01 C03 1.513(5) .
C01 C02 1.531(4) .
C01 C04 1.561(6) .
C04 N2 1.506(4) .
C04 C06 1.525(4) .
C04 C05 1.539(5) .
N2 O02 1.276(6) .
N2 C07 1.363(6) .
C07 C08 1.435(3) .
C08 C010 1.389(5) .
C08 C09 1.411(7) .
C09 N3 1.329(4) .
N3 N4 1.371(6) .
N4 C010 1.347(4) .
N4 C041 1.467(4) .
C041 C042 1.511(6) .
C042 C043 1.523(4) .
C043 C044 1.509(6) .
C1S C2S 1.123(5) 2_776
C1S C1S 1.143(8) 2_776
C1S C2S 1.383(5) .
C1S C6S 1.3887 .
C1S C3S 1.394(9) 2_776
C1S C6S 1.439(9) 2_776
C1S C7S 1.538(4) .
C1S C4S 1.643(7) 2_776
C1S C5S 1.667(4) 2_776
C2S C6S 0.305(5) 2_776
C2S C1S 1.123(5) 2_776
C2S C3S 1.382(3) .
C2S C5S 1.643(7) 2_776
C3S C7S 1.086(4) 2_776
C3S C4S 1.3885 .
C3S C1S 1.394(8) 2_776
C3S C6S 1.643(6) 2_776
C4S C7S 0.312(5) 2_776
C4S C8S 1.235(4) 2_776
C4S C5S 1.384(5) .
C4S C1S 1.643(7) 2_776
C5S C8S 1.381(10) 2_776
C5S C6S 1.382(4) .
C5S C7S 1.605(9) 2_776
C5S C2S 1.643(7) 2_776
C5S C1S 1.667(4) 2_776
C6S C2S 0.304(5) 2_776
C6S C1S 1.439(9) 2_776
C6S C3S 1.643(7) 2_776
C7S C4S 0.312(5) 2_776
C7S C3S 1.086(4) 2_776
C7S C8S 1.5289(13) .
C7S C5S 1.605(9) 2_776
C8S C4S 1.235(4) 2_776
C8S C5S 1.381(9) 2_776
